data_4517596
loop_
_publ_author_name
'Li, Shu-Hui'
'Xing, Zhou'
'Wu, Bao-Shan'
'Chen, Zuo-Chang'
'Yao, Yang-Rong'
'Tian, Han-Rui'
'Li, Meng-Fan'
'Yun, Da-Qin'
'Deng, Lin-Long'
'Xie, Su-Yuan'
'Huang, Rong-Bin'
'Zheng, Lan-Sun'

_publ_section_title
;
 Hybrid Fullerene-Based Electron Transport Layers Improving the Thermal
 Stability of Perovskite Solar Cells.
;
_journal_name_full 'ACS applied materials &amp; interfaces'
_journal_paper_doi 10.1021/acsami.0c02119
_journal_year 2020
_chemical_formula_moiety '2(C76 H16), C S2'
_chemical_formula_sum 'C153 H32 S2'
_chemical_formula_weight 1933.90
_space_group_crystal_system triclinic
_space_group_IT_number 2
_space_group_name_Hall '-P 1'
_space_group_name_H-M_alt 'P -1'
_atom_sites_solution_hydrogens geom
_atom_sites_solution_primary dual
_audit_creation_date 2019-01-05
_audit_creation_method
;
Olex2 1.2
(compiled 2017.08.10 svn.r3458 for OlexSys, GUI svn.r5381)
;
_cell_angle_alpha 91.567(5)
_cell_angle_beta 100.133(6)
_cell_angle_gamma 97.856(7)
_cell_formula_units_Z 1
_cell_length_a 9.9634(9)
_cell_length_b 10.4671(8)
_cell_length_c 19.4469(10)
_cell_measurement_reflns_used 4166
_cell_measurement_temperature 100.01(10)
_cell_measurement_theta_max 65.1590
_cell_measurement_theta_min 4.5560
_cell_volume 1975.0(3)
_computing_cell_refinement
;
CrysAlisPro, Agilent Technologies,
Version 1.171.37.35 (release 13-08-2014 CrysAlis171 .NET)
(compiled Aug 13 2014,18:06:01)
;
_computing_data_collection
;
CrysAlisPro, Agilent Technologies,
Version 1.171.37.35 (release 13-08-2014 CrysAlis171 .NET)
(compiled Aug 13 2014,18:06:01)
;
_computing_data_reduction
;
CrysAlisPro, Agilent Technologies,
Version 1.171.37.35 (release 13-08-2014 CrysAlis171 .NET)
(compiled Aug 13 2014,18:06:01)
;
_computing_molecular_graphics 'Olex2 (Dolomanov et al., 2009)'
_computing_publication_material 'Olex2 (Dolomanov et al., 2009)'
_computing_structure_refinement 'ShelXL (Sheldrick, 2015)'
_computing_structure_solution 'ShelXD (Sheldrick, 2008)'
_diffrn_ambient_environment N~2~
_diffrn_ambient_temperature 100.01(10)
_diffrn_detector 'CCD plate'
_diffrn_detector_area_resol_mean 5.2371
_diffrn_detector_type Atlas
_diffrn_measured_fraction_theta_full 0.971
_diffrn_measured_fraction_theta_max 0.971
_diffrn_measurement_details
;
#__ type_ start__ end____ width___ exp.time_
  1 omega  -48.00   37.00   1.0000    2.5000
omega____ theta____ kappa____ phi______ frames
    -      -40.3797   29.0000  -11.0000 85

#__ type_ start__ end____ width___ exp.time_
  2 omega  -88.00   -5.00   1.0000    2.5000
omega____ theta____ kappa____ phi______ frames
    -      -40.3797  125.0000   30.0000 83

#__ type_ start__ end____ width___ exp.time_
  3 omega -116.00  -14.00   1.0000    2.5000
omega____ theta____ kappa____ phi______ frames
    -      -40.3797  -37.0000 -180.0000 102

#__ type_ start__ end____ width___ exp.time_
  4 omega  143.00  169.00   1.0000    5.0000
omega____ theta____ kappa____ phi______ frames
    -       91.1609   30.0000  120.0000 26

#__ type_ start__ end____ width___ exp.time_
  5 omega   68.00  121.00   1.0000    5.0000
omega____ theta____ kappa____ phi______ frames
    -       91.1609   30.0000  120.0000 53

#__ type_ start__ end____ width___ exp.time_
  6 omega   29.00  119.00   1.0000    5.0000
omega____ theta____ kappa____ phi______ frames
    -       91.1609  -61.0000  120.0000 90

#__ type_ start__ end____ width___ exp.time_
  7 omega   69.00  117.00   1.0000    5.0000
omega____ theta____ kappa____ phi______ frames
    -       91.1609 -125.0000   60.0000 48

#__ type_ start__ end____ width___ exp.time_
  8 omega   41.00   95.00   1.0000    5.0000
omega____ theta____ kappa____ phi______ frames
    -       91.1609 -125.0000  150.0000 54

#__ type_ start__ end____ width___ exp.time_
  9 omega   18.00   89.00   1.0000    5.0000
omega____ theta____ kappa____ phi______ frames
    -       91.1609  -45.0000  -60.0000 71

#__ type_ start__ end____ width___ exp.time_
 10 omega   64.00  123.00   1.0000    5.0000
omega____ theta____ kappa____ phi______ frames
    -       91.1609  -77.0000 -150.0000 59

#__ type_ start__ end____ width___ exp.time_
 11 omega   85.00  116.00   1.0000    5.0000
omega____ theta____ kappa____ phi______ frames
    -       91.1609 -125.0000 -180.0000 31

#__ type_ start__ end____ width___ exp.time_
 12 omega   21.00   47.00   1.0000    5.0000
omega____ theta____ kappa____ phi______ frames
    -       91.1609  -77.0000 -150.0000 26

#__ type_ start__ end____ width___ exp.time_
 13 omega   13.00   89.00   1.0000    5.0000
omega____ theta____ kappa____ phi______ frames
    -       91.1609  -30.0000 -150.0000 76

#__ type_ start__ end____ width___ exp.time_
 14 omega   38.00  173.00   1.0000    5.0000
omega____ theta____ kappa____ phi______ frames
    -       91.1609   15.0000 -150.0000 135

#__ type_ start__ end____ width___ exp.time_
 15 omega  111.00  156.00   1.0000    5.0000
omega____ theta____ kappa____ phi______ frames
    -       91.1609  125.0000 -180.0000 45
;
_diffrn_measurement_device 'four-circle diffractometer'
_diffrn_measurement_device_type 'SuperNova, Dual, Cu at zero, Atlas'
_diffrn_measurement_method '\w scans'
_diffrn_orient_matrix_UB_11 -0.1289482000
_diffrn_orient_matrix_UB_12 -0.0992472000
_diffrn_orient_matrix_UB_13 0.0008239000
_diffrn_orient_matrix_UB_21 0.0923852000
_diffrn_orient_matrix_UB_22 -0.0987961000
_diffrn_orient_matrix_UB_23 0.0306779000
_diffrn_orient_matrix_UB_31 -0.0054655000
_diffrn_orient_matrix_UB_32 0.0502538000
_diffrn_orient_matrix_UB_33 0.0745136000
_diffrn_radiation_monochromator mirror
_diffrn_radiation_probe x-ray
_diffrn_radiation_type CuK\a
_diffrn_radiation_wavelength 1.54184
_diffrn_reflns_av_R_equivalents 0.0906
_diffrn_reflns_av_unetI/netI 0.0866
_diffrn_reflns_Laue_measured_fraction_full 0.971
_diffrn_reflns_Laue_measured_fraction_max 0.971
_diffrn_reflns_limit_h_max 10
_diffrn_reflns_limit_h_min -11
_diffrn_reflns_limit_k_max 12
_diffrn_reflns_limit_k_min -12
_diffrn_reflns_limit_l_max 22
_diffrn_reflns_limit_l_min -19
_diffrn_reflns_number 12195
_diffrn_reflns_point_group_measured_fraction_full 0.971
_diffrn_reflns_point_group_measured_fraction_max 0.971
_diffrn_reflns_theta_full 65.733
_diffrn_reflns_theta_max 65.733
_diffrn_reflns_theta_min 4.270
_diffrn_source 'sealed X-ray tube'
_diffrn_source_type 'SuperNova (Cu) X-ray Source'
_exptl_absorpt_coefficient_mu 1.201
_exptl_absorpt_correction_T_max 0.898
_exptl_absorpt_correction_T_min 0.829
_exptl_absorpt_correction_type multi-scan
_exptl_absorpt_process_details
;
CrysAlisPro, Agilent Technologies,
Version 1.171.37.35 (release 13-08-2014 CrysAlis171 .NET)
(compiled Aug 13 2014,18:06:01)
Empirical absorption correction using spherical harmonics,
 implemented in SCALE3 ABSPACK scaling algorithm.
;
_exptl_crystal_colour 'clear dark black'
_exptl_crystal_colour_lustre clear
_exptl_crystal_colour_modifier dark
_exptl_crystal_colour_primary black
_exptl_crystal_density_diffrn 1.626
_exptl_crystal_description plate
_exptl_crystal_F_000 982
_exptl_crystal_size_max 0.16
_exptl_crystal_size_mid 0.13
_exptl_crystal_size_min 0.09
_refine_diff_density_max 0.439
_refine_diff_density_min -0.498
_refine_diff_density_rms 0.087
_refine_ls_extinction_method none
_refine_ls_goodness_of_fit_ref 1.048
_refine_ls_hydrogen_treatment constr
_refine_ls_matrix_type full
_refine_ls_number_parameters 1241
_refine_ls_number_reflns 6622
_refine_ls_number_restraints 1200
_refine_ls_restrained_S_all 1.080
_refine_ls_R_factor_all 0.1251
_refine_ls_R_factor_gt 0.0937
_refine_ls_shift/su_max 0.001
_refine_ls_shift/su_mean 0.000
_refine_ls_structure_factor_coef Fsqd
_refine_ls_weighting_details 'w=1/[\s^2^(Fo^2^)+(0.1265P)^2^+4.7176P] where P=(Fo^2^+2Fc^2^)/3'
_refine_ls_weighting_scheme calc
_refine_ls_wR_factor_gt 0.2442
_refine_ls_wR_factor_ref 0.2716
_reflns_Friedel_coverage 0.000
_reflns_number_gt 4773
_reflns_number_total 6622
_reflns_threshold_expression 'I > 2\s(I)'
_cod_data_source_file am0c02119_si_002.cif
_cod_data_source_block exp_2107
_cod_database_code 4517596
_shelx_shelxl_version_number 2018/1
_shelx_space_group_comment
;
The symmetry employed for this shelxl refinement is uniquely defined
by the following loop, which should always be used as a source of
symmetry information in preference to the above space-group names.
They are only intended as comments.
;
_reflns_odcompleteness_completeness 99.92
_reflns_odcompleteness_iscentric 1
_reflns_odcompleteness_theta 61.08
_olex2_refinement_description
;
1. Fixed Uiso
 At 1.2 times of:
  All C(H) groups, All C(H,H) groups
2. Uiso/Uaniso restraints and constraints
C1A \\sim C9A \\sim C10A \\sim C11A \\sim C12A \\sim C2A \\sim C3A \\sim C4A
\\sim C5A \\sim C19A \\sim C18A \\sim C17A \\sim C6A \\sim C7A \\sim C8A \\sim
C24A \\sim C26A \\sim C25A \\sim C27A \\sim C28A \\sim C29A \\sim C30A \\sim
C13A \\sim C14A \\sim C15A \\sim C16A \\sim C20A \\sim C21A \\sim C22A \\sim
C23A \\sim C42A \\sim C43A \\sim C44A \\sim C45A \\sim C46A \\sim C47A \\sim
C48A \\sim C31A \\sim C32A \\sim C33A \\sim C34A \\sim C35A \\sim C36A \\sim
C37A \\sim C38A \\sim C39A \\sim C40A \\sim C41A \\sim C56A \\sim C57A \\sim
C58A \\sim C59A \\sim C49A \\sim C50A \\sim C51A \\sim C52A \\sim C53A \\sim
C54A \\sim C55A \\sim C60A \\sim C61A \\sim C62A \\sim C63A \\sim C64A \\sim
C65A \\sim C66A \\sim C67A \\sim C68A \\sim C69A \\sim C70A: within 2A with
sigma of 0.003 and sigma for terminal atoms of 0.006
C1B \\sim C9B \\sim C10B \\sim C11B \\sim C12B \\sim C2B \\sim C3B \\sim C4B
\\sim C5B \\sim C6B \\sim C7B \\sim C8B \\sim C24B \\sim C25B \\sim C43B \\sim
C44B \\sim C45B \\sim C27B \\sim C26B \\sim C28B \\sim C29B \\sim C47B \\sim
C48B \\sim C31B \\sim C30B \\sim C13B \\sim C14B \\sim C15B \\sim C16B \\sim
C17B \\sim C19B \\sim C18B \\sim C36B \\sim C37B \\sim C38B \\sim C20B \\sim
C21B \\sim C22B \\sim C23B \\sim C42B \\sim C46B \\sim C32B \\sim C33B \\sim
C50B \\sim C51B \\sim C52B \\sim C35B \\sim C34B \\sim C39B \\sim C40B \\sim
C41B \\sim C56B \\sim C57B \\sim C58B \\sim C59B \\sim C49B \\sim C53B \\sim
C54B \\sim C55B \\sim C60B \\sim C61B \\sim C62B \\sim C63B \\sim C64B \\sim
C65B \\sim C70B: within 2A with sigma of 0.003 and sigma for terminal atoms of
0.006
Uanis(C68B) \\sim Ueq: with sigma of 0.01 and sigma for terminal atoms of 0.02
3. Others
 Sof(C1B)=Sof(C9B)=Sof(C10B)=Sof(C11B)=Sof(C12B)=Sof(C2B)=Sof(C3B)=Sof(C4B)=
 Sof(C5B)=Sof(C6B)=Sof(C7B)=Sof(C8B)=Sof(C24B)=Sof(C25B)=Sof(C43B)=Sof(C44B)=
 Sof(C45B)=Sof(C27B)=Sof(C26B)=Sof(C28B)=Sof(C29B)=Sof(C47B)=Sof(C48B)=
 Sof(C31B)=Sof(C30B)=Sof(C13B)=Sof(C14B)=Sof(C15B)=Sof(C16B)=Sof(C17B)=
 Sof(C19B)=Sof(C18B)=Sof(C36B)=Sof(C37B)=Sof(C38B)=Sof(C20B)=Sof(C21B)=
 Sof(C22B)=Sof(C23B)=Sof(C42B)=Sof(C46B)=Sof(C32B)=Sof(C33B)=Sof(C50B)=
 Sof(C51B)=Sof(C52B)=Sof(C35B)=Sof(C34B)=Sof(C39B)=Sof(C40B)=Sof(C41B)=
 Sof(C56B)=Sof(C57B)=Sof(C58B)=Sof(C59B)=Sof(C49B)=Sof(C53B)=Sof(C54B)=
 Sof(C55B)=Sof(C60B)=Sof(C61B)=Sof(C62B)=Sof(H62C)=Sof(H62D)=Sof(C63B)=
 Sof(H63C)=Sof(H63D)=Sof(C64B)=Sof(H64C)=Sof(H64D)=Sof(C65B)=Sof(C70B)=
 Sof(H70B)=Sof(C69B)=Sof(H69B)=Sof(C68B)=Sof(H68B)=Sof(C67B)=Sof(H67B)=
 Sof(C66B)=Sof(H66B)=1-FVAR(1)
 Sof(C1A)=Sof(C9A)=Sof(C10A)=Sof(C11A)=Sof(C12A)=Sof(C2A)=Sof(C3A)=Sof(C4A)=
 Sof(C5A)=Sof(C19A)=Sof(C18A)=Sof(C17A)=Sof(C6A)=Sof(C7A)=Sof(C8A)=Sof(C24A)=
 Sof(C26A)=Sof(C25A)=Sof(C27A)=Sof(C28A)=Sof(C29A)=Sof(C30A)=Sof(C13A)=
 Sof(C14A)=Sof(C15A)=Sof(C16A)=Sof(C20A)=Sof(C21A)=Sof(C22A)=Sof(C23A)=
 Sof(C42A)=Sof(C43A)=Sof(C44A)=Sof(C45A)=Sof(C46A)=Sof(C47A)=Sof(C48A)=
 Sof(C31A)=Sof(C32A)=Sof(C33A)=Sof(C34A)=Sof(C35A)=Sof(C36A)=Sof(C37A)=
 Sof(C38A)=Sof(C39A)=Sof(C40A)=Sof(C41A)=Sof(C56A)=Sof(C57A)=Sof(C58A)=
 Sof(C59A)=Sof(C49A)=Sof(C50A)=Sof(C51A)=Sof(C52A)=Sof(C53A)=Sof(C54A)=
 Sof(C55A)=Sof(C60A)=Sof(C61A)=Sof(C62A)=Sof(H62A)=Sof(H62B)=Sof(C63A)=
 Sof(H63A)=Sof(H63B)=Sof(C64A)=Sof(H64A)=Sof(H64B)=Sof(C65A)=Sof(C66A)=
 Sof(H66A)=Sof(C67A)=Sof(H67A)=Sof(C68A)=Sof(H68A)=Sof(C69A)=Sof(H69A)=
 Sof(C70A)=Sof(H70A)=FVAR(1)
4.a Secondary CH2 refined with riding coordinates:
 C62A(H62A,H62B), C63A(H63A,H63B), C64A(H64A,H64B), C62B(H62C,H62D), C63B(H63C,
 H63D), C64B(H64C,H64D)
4.b Aromatic/amide H refined with riding coordinates:
 C72(H72), C73(H73), C74(H74), C75(H75), C76(H76), C66A(H66A), C67A(H67A),
 C68A(H68A), C69A(H69A), C70A(H70A), C70B(H70B), C69B(H69B), C68B(H68B),
 C67B(H67B), C66B(H66B)
4.c Fitted pentagon refined as free rotating group:
 C4A(C5A,C19A,C18A,C17A), C29B(C47B,C48B,C31B,C30B)
4.d Fitted hexagon refined as free rotating group:
 C71(C72,C73,C74,C75,C76), C65A(C66A,C67A,C68A,C69A,C70A), C25B(C43B,C44B,C45B,
 C27B,C26B), C19B(C18B,C36B,C37B,C38B,C20B), C33B(C50B,C51B,C52B,C35B,C34B),
 C65B(C70B,C69B,C68B,C67B,C66B)
;
_olex2_date_sample_data_collection 2016-10-10
_olex2_submission_special_instructions 'No special instructions were received'

loop_
_space_group_symop_operation_xyz
'x, y, z'
'-x, -y, -z'

loop_
_atom_site_label
_atom_site_type_symbol
_atom_site_fract_x
_atom_site_fract_y
_atom_site_fract_z
_atom_site_U_iso_or_equiv
_atom_site_adp_type
_atom_site_occupancy
_atom_site_site_symmetry_order
_atom_site_calc_flag
_atom_site_refinement_flags_posn
_atom_site_refinement_flags_adp
_atom_site_refinement_flags_occupancy
_atom_site_disorder_assembly
_atom_site_disorder_group
C71 C 0.3875(3) 0.1109(2) 0.13488(12) 0.0296(10) Uani 1 1 d . . . . .
C72 C 0.4411(2) 0.0132(3) 0.10341(15) 0.0357(11) Uani 1 1 d G . . A .
H72 H 0.528636 -0.005071 0.121724 0.043 Uiso 1 1 calc R . . . .
C73 C 0.3637(3) -0.0570(3) 0.04458(15) 0.0411(12) Uani 1 1 d G . . A .
H73 H 0.399523 -0.122283 0.023533 0.049 Uiso 1 1 calc R . . . .
C74 C 0.2328(3) -0.0296(3) 0.01722(13) 0.0334(10) Uani 1 1 d G . . A .
H74 H 0.181076 -0.076587 -0.022142 0.040 Uiso 1 1 calc R . . . .
C75 C 0.1793(2) 0.0680(3) 0.04868(16) 0.0374(11) Uani 1 1 d G . . A .
H75 H 0.091740 0.086320 0.030374 0.045 Uiso 1 1 calc R . . . .
C76 C 0.2567(3) 0.1382(2) 0.10751(16) 0.0394(12) Uani 1 1 d G . . A .
H76 H 0.220851 0.203533 0.128565 0.047 Uiso 1 1 calc R . . . .
C1A C 0.5993(7) 0.2291(7) 0.2142(4) 0.0204(11) Uani 0.615(3) 1 d . U . A 1
C9A C 0.6965(8) 0.2245(7) 0.1647(4) 0.0226(12) Uani 0.615(3) 1 d . U . A 1
C10A C 0.6862(8) 0.2888(8) 0.1031(5) 0.0250(12) Uani 0.615(3) 1 d . U . A 1
C11A C 0.5879(8) 0.3805(8) 0.0878(4) 0.0247(12) Uani 0.615(3) 1 d . U . A 1
C12A C 0.5022(8) 0.4044(7) 0.1329(5) 0.0225(11) Uani 0.615(3) 1 d . U . A 1
C2A C 0.4914(7) 0.3329(7) 0.1977(4) 0.0207(10) Uani 0.615(3) 1 d . U . A 1
C3A C 0.4969(7) 0.4339(7) 0.2534(4) 0.0236(10) Uani 0.615(3) 1 d . U . A 1
C4A C 0.5790(4) 0.4317(5) 0.3207(3) 0.0266(11) Uani 0.615(3) 1 d . U . A 1
C5A C 0.6739(5) 0.3422(4) 0.3358(3) 0.0263(12) Uani 0.615(3) 1 d G U . A 1
C19A C 0.7915(4) 0.4056(5) 0.3824(3) 0.0311(11) Uani 0.615(3) 1 d G U . A 1
C18A C 0.7694(5) 0.5343(4) 0.3961(2) 0.0310(11) Uani 0.615(3) 1 d G U . A 1
C17A C 0.6380(5) 0.5504(4) 0.3579(3) 0.0301(11) Uani 0.615(3) 1 d G U . A 1
C6A C 0.6885(8) 0.2505(6) 0.2842(3) 0.0243(10) Uani 0.615(3) 1 d . U . A 1
C7A C 0.8246(9) 0.2293(7) 0.2768(4) 0.0275(11) Uani 0.615(3) 1 d . U . A 1
C8A C 0.8306(7) 0.2131(6) 0.2032(5) 0.0259(10) Uani 0.615(3) 1 d . U . A 1
C24A C 0.9479(7) 0.2587(7) 0.1780(4) 0.0304(11) Uani 0.615(3) 1 d . U . A 1
C26A C 0.8083(7) 0.3396(7) 0.0775(3) 0.0283(11) Uani 0.615(3) 1 d . U . A 1
C25A C 0.9369(9) 0.3267(9) 0.1120(4) 0.0283(12) Uani 0.615(3) 1 d . U . A 1
C27A C 0.7894(8) 0.4614(8) 0.0464(4) 0.0322(11) Uani 0.615(3) 1 d . U . A 1
C28A C 0.6513(8) 0.4881(8) 0.0529(4) 0.0311(11) Uani 0.615(3) 1 d . U . A 1
C29A C 0.6330(7) 0.6135(7) 0.0652(4) 0.0340(11) Uani 0.615(3) 1 d . U . A 1
C30A C 0.5435(9) 0.6400(8) 0.1150(5) 0.0319(12) Uani 0.615(3) 1 d . U . A 1
C13A C 0.4855(6) 0.5372(7) 0.1477(4) 0.0265(11) Uani 0.615(3) 1 d . U . A 1
C14A C 0.4824(7) 0.5523(7) 0.2227(5) 0.0260(11) Uani 0.615(3) 1 d . U . A 1
C15A C 0.5389(7) 0.6719(7) 0.2587(4) 0.0301(11) Uani 0.615(3) 1 d . U . A 1
C16A C 0.6190(8) 0.6695(8) 0.3285(4) 0.0301(11) Uani 0.615(3) 1 d . U . A 1
C20A C 0.9268(8) 0.3774(8) 0.3769(4) 0.0340(12) Uani 0.615(3) 1 d . U . A 1
C21A C 0.9421(7) 0.2908(7) 0.3225(4) 0.0323(11) Uani 0.615(3) 1 d . U . A 1
C22A C 1.0645(8) 0.3375(8) 0.2972(4) 0.0329(11) Uani 0.615(3) 1 d . U . A 1
C23A C 1.0705(8) 0.3244(8) 0.2247(5) 0.0332(11) Uani 0.615(3) 1 d . U . A 1
C42A C 1.1306(8) 0.4262(8) 0.1901(4) 0.0329(11) Uani 0.615(3) 1 d . U . A 1
C43A C 1.0512(7) 0.4290(7) 0.1201(4) 0.0309(11) Uani 0.615(3) 1 d . U . A 1
C44A C 1.0322(8) 0.5442(8) 0.0912(4) 0.0316(11) Uani 0.615(3) 1 d . U . A 1
C45A C 0.8964(8) 0.5602(8) 0.0522(4) 0.0341(11) Uani 0.615(3) 1 d . U . A 1
C46A C 0.8761(8) 0.6922(8) 0.0660(4) 0.0347(12) Uani 0.615(3) 1 d . U . A 1
C47A C 0.7466(9) 0.7168(8) 0.0717(4) 0.0361(12) Uani 0.615(3) 1 d . U . A 1
C48A C 0.7299(8) 0.8096(7) 0.1272(4) 0.0352(12) Uani 0.615(3) 1 d . U . A 1
C31A C 0.6067(7) 0.7601(7) 0.1524(4) 0.0335(11) Uani 0.615(3) 1 d . U . A 1
C32A C 0.6015(7) 0.7757(7) 0.2241(4) 0.0319(11) Uani 0.615(3) 1 d . U . A 1
C33A C 0.7227(7) 0.8405(6) 0.2718(4) 0.0315(11) Uani 0.615(3) 1 d . U . A 1
C34A C 0.7320(8) 0.7750(8) 0.3370(5) 0.0305(11) Uani 0.615(3) 1 d . U . A 1
C35A C 0.8592(8) 0.7595(7) 0.3730(4) 0.0294(11) Uani 0.615(3) 1 d . U . A 1
C36A C 0.8816(8) 0.6373(7) 0.4045(4) 0.0312(11) Uani 0.615(3) 1 d . U . A 1
C37A C 1.0171(9) 0.6113(7) 0.3985(4) 0.0311(11) Uani 0.615(3) 1 d . U . A 1
C38A C 1.0387(8) 0.4843(7) 0.3846(4) 0.0334(11) Uani 0.615(3) 1 d . U . A 1
C39A C 1.1267(8) 0.4599(8) 0.3336(4) 0.0320(11) Uani 0.615(3) 1 d . U . A 1
C40A C 1.1865(7) 0.5598(8) 0.3005(4) 0.0310(11) Uani 0.615(3) 1 d . U . A 1
C41A C 1.1890(7) 0.5459(8) 0.2265(4) 0.0317(11) Uani 0.615(3) 1 d . U . A 1
C56A C 1.1690(8) 0.6653(8) 0.1944(5) 0.0306(12) Uani 0.615(3) 1 d . U . A 1
C57A C 1.0921(7) 0.6650(7) 0.1285(4) 0.0314(11) Uani 0.615(3) 1 d . U . A 1
C58A C 0.9943(10) 0.7606(11) 0.1132(7) 0.0311(13) Uani 0.615(3) 1 d . U . A 1
C59A C 0.9799(7) 0.8454(7) 0.1655(4) 0.0305(11) Uani 0.615(3) 1 d . U . A 1
C49A C 0.8450(9) 0.8707(7) 0.1718(4) 0.0324(12) Uani 0.615(3) 1 d . U . A 1
C50A C 0.8399(8) 0.8876(6) 0.2462(5) 0.0303(11) Uani 0.615(3) 1 d . U . A 1
C51A C 0.9745(8) 0.8709(7) 0.2850(4) 0.0271(11) Uani 0.615(3) 1 d . U . A 1
C52A C 0.9850(8) 0.8092(8) 0.3467(4) 0.0281(11) Uani 0.615(3) 1 d . U . A 1
C53A C 1.0809(9) 0.7174(10) 0.3616(5) 0.0284(13) Uani 0.615(3) 1 d . U . A 1
C54A C 1.1641(8) 0.6917(8) 0.3149(5) 0.0283(12) Uani 0.615(3) 1 d . U . A 1
C55A C 1.1530(8) 0.7564(9) 0.2501(5) 0.0268(12) Uani 0.615(3) 1 d . U . A 1
C60A C 1.0616(10) 0.8438(9) 0.2344(4) 0.0268(11) Uani 0.615(3) 1 d . U . A 1
C61A C 0.4445(7) 0.1898(7) 0.2004(4) 0.0207(11) Uani 0.615(3) 1 d . U . A 1
C62A C 0.3807(7) 0.1466(6) 0.2632(3) 0.0232(11) Uani 0.615(3) 1 d . U . A 1
H62A H 0.407477 0.214216 0.300107 0.028 Uiso 0.615(3) 1 calc R . . A 1
H62B H 0.281159 0.136343 0.249713 0.028 Uiso 0.615(3) 1 calc R . . A 1
C63A C 0.4211(8) 0.0223(7) 0.2918(4) 0.0286(12) Uani 0.615(3) 1 d . U . A 1
H63A H 0.520622 0.027986 0.299819 0.034 Uiso 0.615(3) 1 calc R . . A 1
H63B H 0.383191 -0.048020 0.257340 0.034 Uiso 0.615(3) 1 calc R . . A 1
C64A C 0.3704(8) -0.0076(8) 0.3599(4) 0.0333(13) Uani 0.615(3) 1 d . U . A 1
H64A H 0.399406 -0.087962 0.376274 0.040 Uiso 0.615(3) 1 calc R . . A 1
H64B H 0.270534 -0.018775 0.351357 0.040 Uiso 0.615(3) 1 calc R . . A 1
C65A C 0.4265(7) 0.1002(7) 0.4162(4) 0.0388(14) Uani 0.615(3) 1 d . U . A 1
C66A C 0.3452(6) 0.1911(8) 0.4315(4) 0.0437(17) Uani 0.615(3) 1 d G U . A 1
H66A H 0.253544 0.183673 0.409491 0.052 Uiso 0.615(3) 1 calc R . . A 1
C67A C 0.4009(8) 0.2933(7) 0.4798(4) 0.0485(18) Uani 0.615(3) 1 d G U . A 1
H67A H 0.346526 0.354131 0.490086 0.058 Uiso 0.615(3) 1 calc R . . A 1
C68A C 0.5379(8) 0.3044(8) 0.5128(5) 0.0491(19) Uani 0.615(3) 1 d G U . A 1
H68A H 0.575201 0.372760 0.545072 0.059 Uiso 0.615(3) 1 calc R . . A 1
C69A C 0.6192(6) 0.2135(10) 0.4974(6) 0.046(2) Uani 0.615(3) 1 d G U . A 1
H69A H 0.710896 0.220933 0.519464 0.055 Uiso 0.615(3) 1 calc R . . A 1
C70A C 0.5635(7) 0.1113(8) 0.4491(5) 0.0429(17) Uani 0.615(3) 1 d G U . A 1
H70A H 0.617916 0.050474 0.438870 0.051 Uiso 0.615(3) 1 calc R . . A 1
C1B C 0.6432(13) 0.2179(12) 0.2054(7) 0.0226(14) Uani 0.385(3) 1 d . U . A 2
C9B C 0.7065(14) 0.2452(13) 0.1439(7) 0.0225(15) Uani 0.385(3) 1 d . U . A 2
C10B C 0.6614(15) 0.3245(13) 0.0936(7) 0.0237(15) Uani 0.385(3) 1 d . U . A 2
C11B C 0.5523(14) 0.4030(12) 0.1019(8) 0.0234(15) Uani 0.385(3) 1 d . U . A 2
C12B C 0.4945(12) 0.3993(12) 0.1608(7) 0.0215(14) Uani 0.385(3) 1 d . U . A 2
C2B C 0.5246(12) 0.3028(12) 0.2164(6) 0.0217(13) Uani 0.385(3) 1 d . U . A 2
C3B C 0.5453(11) 0.3808(11) 0.2839(6) 0.0230(13) Uani 0.385(3) 1 d . U . A 2
C4B C 0.6481(13) 0.3656(13) 0.3374(7) 0.0259(14) Uani 0.385(3) 1 d . U . A 2
C5B C 0.7611(11) 0.2916(11) 0.3290(6) 0.0276(14) Uani 0.385(3) 1 d . U . A 2
C6B C 0.7567(16) 0.2272(11) 0.2680(6) 0.0255(14) Uani 0.385(3) 1 d . U . A 2
C7B C 0.8834(12) 0.2314(10) 0.2402(7) 0.0264(14) Uani 0.385(3) 1 d . U . A 2
C8B C 0.8537(12) 0.2431(11) 0.1651(6) 0.0254(14) Uani 0.385(3) 1 d . U . A 2
C24B C 0.9510(15) 0.3102(15) 0.1328(7) 0.0267(15) Uani 0.385(3) 1 d . U . A 2
C25B C 0.9007(7) 0.4017(5) 0.0761(4) 0.0284(14) Uani 0.385(3) 1 d . U . A 2
C43B C 0.9944(5) 0.5145(7) 0.0818(4) 0.0302(15) Uani 0.385(3) 1 d G U . A 2
C44B C 0.9477(7) 0.6324(6) 0.0692(4) 0.0300(14) Uani 0.385(3) 1 d G U . A 2
C45B C 0.8073(7) 0.6375(5) 0.0510(4) 0.0305(14) Uani 0.385(3) 1 d G U . A 2
C27B C 0.7137(5) 0.5247(7) 0.0453(4) 0.0282(14) Uani 0.385(3) 1 d G U . A 2
C26B C 0.7603(6) 0.4069(5) 0.0578(4) 0.0269(14) Uani 0.385(3) 1 d G U . A 2
C28B C 0.5856(12) 0.5279(11) 0.0728(6) 0.0266(14) Uani 0.385(3) 1 d . U . A 2
C29B C 0.5609(10) 0.6398(8) 0.1040(4) 0.0277(15) Uani 0.385(3) 1 d . U . A 2
C47B C 0.6568(9) 0.7550(8) 0.1102(4) 0.0295(14) Uani 0.385(3) 1 d G U . A 2
C48B C 0.6566(8) 0.8197(6) 0.1753(4) 0.0298(14) Uani 0.385(3) 1 d G U . A 2
C31B C 0.5606(8) 0.7446(8) 0.2093(3) 0.0290(14) Uani 0.385(3) 1 d G U . A 2
C30B C 0.5014(8) 0.6334(7) 0.1653(4) 0.0271(14) Uani 0.385(3) 1 d G U . A 2
C13B C 0.4732(11) 0.5167(11) 0.1939(7) 0.0233(14) Uani 0.385(3) 1 d . U . A 2
C14B C 0.5036(10) 0.5035(12) 0.2705(6) 0.0244(14) Uani 0.385(3) 1 d . U . A 2
C15B C 0.5626(12) 0.6141(12) 0.3136(6) 0.0261(14) Uani 0.385(3) 1 d . U . A 2
C16B C 0.6706(11) 0.5990(11) 0.3712(6) 0.0274(14) Uani 0.385(3) 1 d . U . A 2
C17B C 0.7135(11) 0.4798(11) 0.3832(6) 0.0279(14) Uani 0.385(3) 1 d . U . A 2
C19B C 0.8886(7) 0.3632(6) 0.3696(4) 0.0303(15) Uani 0.385(3) 1 d . U . A 2
C18B C 0.8612(7) 0.4753(8) 0.4011(4) 0.0299(14) Uani 0.385(3) 1 d G U . A 2
C36B C 0.9566(8) 0.5870(6) 0.4080(4) 0.0291(14) Uani 0.385(3) 1 d G U . A 2
C37B C 1.0795(7) 0.5867(6) 0.3835(4) 0.0295(14) Uani 0.385(3) 1 d G U . A 2
C38B C 1.1069(6) 0.4746(8) 0.3520(4) 0.0300(15) Uani 0.385(3) 1 d G U . A 2
C20B C 1.0114(8) 0.3629(6) 0.3451(4) 0.0305(14) Uani 0.385(3) 1 d G U . A 2
C21B C 1.0102(13) 0.2950(12) 0.2769(7) 0.0298(14) Uani 0.385(3) 1 d . U . A 2
C22B C 1.1079(12) 0.3705(13) 0.2445(7) 0.0306(14) Uani 0.385(3) 1 d . U . A 2
C23B C 1.0776(13) 0.3843(12) 0.1686(7) 0.0301(14) Uani 0.385(3) 1 d . U . A 2
C42B C 1.1078(11) 0.5040(12) 0.1416(6) 0.0305(14) Uani 0.385(3) 1 d . U . A 2
C46B C 0.7738(14) 0.7591(13) 0.0853(7) 0.0307(15) Uani 0.385(3) 1 d . U . A 2
C32B C 0.5899(11) 0.7342(11) 0.2848(6) 0.0279(14) Uani 0.385(3) 1 d . U . A 2
C33B C 0.7217(6) 0.8003(8) 0.3235(4) 0.0272(15) Uani 0.385(3) 1 d . U . A 2
C50B C 0.8159(8) 0.8734(7) 0.2902(4) 0.0273(14) Uani 0.385(3) 1 d G U . A 2
C51B C 0.9558(7) 0.8666(8) 0.3092(4) 0.0264(15) Uani 0.385(3) 1 d G U . A 2
C52B C 1.0015(6) 0.7868(9) 0.3617(4) 0.0268(15) Uani 0.385(3) 1 d G U . A 2
C35B C 0.9073(8) 0.7138(7) 0.3950(3) 0.0275(14) Uani 0.385(3) 1 d G U . A 2
C34B C 0.7674(7) 0.7205(7) 0.3760(4) 0.0276(14) Uani 0.385(3) 1 d G U . A 2
C39B C 1.1686(11) 0.4855(13) 0.2875(6) 0.0307(14) Uani 0.385(3) 1 d . U . A 2
C40B C 1.1981(11) 0.6016(12) 0.2594(7) 0.0289(14) Uani 0.385(3) 1 d . U . A 2
C41B C 1.1664(13) 0.6148(14) 0.1850(7) 0.0293(15) Uani 0.385(3) 1 d . U . A 2
C56B C 1.1208(11) 0.7379(11) 0.1707(6) 0.0284(14) Uani 0.385(3) 1 d . U . A 2
C57B C 1.0182(17) 0.7414(17) 0.1146(11) 0.0288(15) Uani 0.385(3) 1 d . U . A 2
C58B C 0.9071(12) 0.8226(11) 0.1236(6) 0.0306(14) Uani 0.385(3) 1 d . U . A 2
C59B C 0.9080(15) 0.8868(11) 0.1879(6) 0.0283(14) Uani 0.385(3) 1 d . U . A 2
C49B C 0.7842(13) 0.8853(11) 0.2142(7) 0.0283(14) Uani 0.385(3) 1 d . U . A 2
C53B C 1.1143(14) 0.7102(16) 0.3524(9) 0.0272(15) Uani 0.385(3) 1 d . U . A 2
C54B C 1.1692(13) 0.7200(14) 0.2922(8) 0.0272(15) Uani 0.385(3) 1 d . U . A 2
C55B C 1.1210(16) 0.8021(15) 0.2374(6) 0.0262(15) Uani 0.385(3) 1 d . U . A 2
C60B C 1.0179(14) 0.8745(12) 0.2464(7) 0.0264(15) Uani 0.385(3) 1 d . U . A 2
C61B C 0.4949(12) 0.1588(11) 0.2063(6) 0.0226(14) Uani 0.385(3) 1 d . U . A 2
C62B C 0.4679(11) 0.0838(11) 0.2698(6) 0.0252(16) Uani 0.385(3) 1 d . U . A 2
H62C H 0.539801 0.114751 0.309437 0.030 Uiso 0.385(3) 1 calc R . . A 2
H62D H 0.472825 -0.006755 0.260218 0.030 Uiso 0.385(3) 1 calc R . . A 2
C63B C 0.3276(12) 0.0962(12) 0.2892(6) 0.0286(16) Uani 0.385(3) 1 d . U . A 2
H63C H 0.255418 0.045574 0.255379 0.034 Uiso 0.385(3) 1 calc R . . A 2
H63D H 0.312499 0.185807 0.287407 0.034 Uiso 0.385(3) 1 calc R . . A 2
C64B C 0.3193(13) 0.0492(13) 0.3635(6) 0.0319(18) Uani 0.385(3) 1 d . U . A 2
H64C H 0.224207 0.039641 0.370106 0.038 Uiso 0.385(3) 1 calc R . . A 2
H64D H 0.349784 -0.034841 0.367706 0.038 Uiso 0.385(3) 1 calc R . . A 2
C65B C 0.4068(10) 0.1420(9) 0.4200(6) 0.032(2) Uani 0.385(3) 1 d . U . A 2
C70B C 0.5384(12) 0.1185(12) 0.4488(8) 0.033(2) Uani 0.385(3) 1 d G U . A 2
H70B H 0.569237 0.042927 0.435979 0.039 Uiso 0.385(3) 1 calc R . . A 2
C69B C 0.6240(9) 0.2079(16) 0.4970(9) 0.064(7) Uani 0.385(3) 1 d G . . A 2
H69B H 0.712041 0.192189 0.516307 0.076 Uiso 0.385(3) 1 calc R . . A 2
C68B C 0.5779(11) 0.3208(14) 0.5162(7) 0.046(4) Uani 0.385(3) 1 d G U . A 2
H68B H 0.635188 0.380677 0.548411 0.055 Uiso 0.385(3) 1 calc R . . A 2
C67B C 0.4463(11) 0.3443(10) 0.4873(6) 0.041(4) Uani 0.385(3) 1 d G . . A 2
H67B H 0.415528 0.419904 0.500187 0.049 Uiso 0.385(3) 1 calc R . . A 2
C66B C 0.3608(8) 0.2549(10) 0.4392(5) 0.031(3) Uani 0.385(3) 1 d G . . A 2
H66B H 0.272721 0.270644 0.419858 0.038 Uiso 0.385(3) 1 calc R . . A 2
S1 S 0.9325(2) 0.09378(14) 0.45107(8) 0.0680(5) Uani 1 1 d . . . . .
C1S C 1.000000 0.000000 0.500000 0.0358(15) Uani 1 2 d S T P . .

loop_
_atom_site_aniso_label
_atom_site_aniso_U_11
_atom_site_aniso_U_22
_atom_site_aniso_U_33
_atom_site_aniso_U_23
_atom_site_aniso_U_13
_atom_site_aniso_U_12
C71 0.044(3) 0.021(2) 0.021(2) -0.0062(16) 0.0124(18) -0.0125(18)
C72 0.036(2) 0.022(2) 0.041(3) -0.0057(19) -0.012(2) 0.0048(18)
C73 0.039(3) 0.035(2) 0.046(3) -0.024(2) 0.002(2) 0.005(2)
C74 0.034(2) 0.040(2) 0.020(2) -0.0074(18) -0.0011(18) -0.006(2)
C75 0.026(2) 0.025(2) 0.060(3) 0.011(2) 0.008(2) -0.0039(18)
C76 0.034(2) 0.024(2) 0.064(3) -0.013(2) 0.027(2) -0.0050(19)
C1A 0.0219(19) 0.0196(18) 0.0189(18) -0.0036(16) 0.0056(17) -0.0019(17)
C9A 0.023(2) 0.021(2) 0.022(2) -0.0104(18) 0.0042(19) 0.0003(17)
C10A 0.024(2) 0.029(2) 0.020(2) -0.0115(19) 0.0066(17) -0.0037(19)
C11A 0.022(2) 0.030(2) 0.018(2) -0.0037(18) 0.0026(18) -0.0067(19)
C12A 0.0178(19) 0.024(2) 0.024(2) -0.001(2) 0.0023(19) -0.0013(17)
C2A 0.0190(18) 0.0209(19) 0.0217(19) -0.0051(17) 0.0069(16) -0.0022(16)
C3A 0.0200(19) 0.025(2) 0.026(2) -0.0070(19) 0.0129(17) -0.0042(17)
C4A 0.029(2) 0.030(2) 0.0212(19) -0.0065(18) 0.0157(17) -0.0086(18)
C5A 0.031(2) 0.029(2) 0.0163(19) 0.0004(18) 0.0082(18) -0.0092(19)
C19A 0.038(2) 0.032(2) 0.0186(19) 0.0022(18) 0.0032(18) -0.0117(19)
C18A 0.038(2) 0.033(2) 0.0177(19) -0.0081(18) 0.0109(18) -0.0123(19)
C17A 0.033(2) 0.033(2) 0.025(2) -0.0121(19) 0.0190(18) -0.0093(19)
C6A 0.029(2) 0.0220(19) 0.0203(19) 0.0009(17) 0.0042(18) -0.0026(18)
C7A 0.031(2) 0.0201(19) 0.029(2) -0.0003(17) 0.000(2) 0.0025(18)
C8A 0.027(2) 0.0202(19) 0.030(2) -0.0079(18) 0.0032(19) 0.0046(17)
C24A 0.025(2) 0.028(2) 0.037(2) -0.0151(19) 0.0057(18) 0.0052(18)
C26A 0.0263(19) 0.037(2) 0.021(2) -0.0171(18) 0.0117(17) -0.0058(18)
C25A 0.023(2) 0.035(2) 0.028(2) -0.020(2) 0.0136(19) -0.0004(18)
C27A 0.032(2) 0.042(2) 0.0186(19) -0.0090(18) 0.0084(17) -0.0122(19)
C28A 0.028(2) 0.039(2) 0.0203(19) 0.0000(18) -0.0002(18) -0.0103(19)
C29A 0.030(2) 0.036(2) 0.028(2) 0.0094(18) -0.0053(18) -0.0091(19)
C30A 0.024(2) 0.030(2) 0.036(2) 0.0078(19) -0.0053(19) -0.0009(18)
C13A 0.0180(19) 0.027(2) 0.032(2) 0.0004(18) 0.0016(17) -0.0004(17)
C14A 0.0170(19) 0.027(2) 0.035(2) -0.0068(19) 0.0108(18) 0.0003(17)
C15A 0.0224(19) 0.027(2) 0.043(2) -0.0109(19) 0.0124(18) 0.0026(18)
C16A 0.028(2) 0.029(2) 0.035(2) -0.0165(19) 0.0192(18) -0.0013(18)
C20A 0.037(2) 0.032(2) 0.026(2) 0.0076(18) -0.0069(19) -0.0047(19)
C21A 0.033(2) 0.0253(19) 0.033(2) 0.0036(18) -0.0084(19) 0.0033(18)
C22A 0.027(2) 0.028(2) 0.039(2) -0.0034(19) -0.0098(19) 0.0063(18)
C23A 0.022(2) 0.032(2) 0.043(2) -0.0147(19) -0.0018(19) 0.0075(18)
C42A 0.0193(19) 0.037(2) 0.041(2) -0.019(2) 0.0065(18) 0.0021(18)
C43A 0.0207(19) 0.040(2) 0.032(2) -0.0218(19) 0.0160(18) -0.0044(18)
C44A 0.025(2) 0.043(2) 0.026(2) -0.0167(19) 0.0180(18) -0.0124(19)
C45A 0.033(2) 0.044(2) 0.0207(19) -0.0074(18) 0.0104(18) -0.0157(19)
C46A 0.036(2) 0.039(2) 0.024(2) 0.0056(19) 0.0047(18) -0.015(2)
C47A 0.036(2) 0.036(2) 0.029(2) 0.0121(19) -0.0051(19) -0.011(2)
C48A 0.032(2) 0.028(2) 0.039(2) 0.0113(19) -0.0051(19) -0.0033(18)
C31A 0.027(2) 0.025(2) 0.043(2) 0.0059(19) -0.0059(19) 0.0024(18)
C32A 0.026(2) 0.0216(19) 0.048(2) -0.0059(19) 0.0024(19) 0.0071(18)
C33A 0.030(2) 0.0209(19) 0.045(2) -0.0085(18) 0.0093(18) 0.0039(17)
C34A 0.031(2) 0.026(2) 0.036(2) -0.0141(19) 0.0173(18) -0.0017(18)
C35A 0.033(2) 0.027(2) 0.026(2) -0.0141(18) 0.0133(18) -0.0068(18)
C36A 0.039(2) 0.031(2) 0.0192(19) -0.0103(18) 0.0084(18) -0.0111(19)
C37A 0.034(2) 0.032(2) 0.021(2) -0.0059(18) -0.0011(18) -0.0093(19)
C38A 0.034(2) 0.033(2) 0.026(2) 0.0021(18) -0.0085(18) -0.0035(19)
C39A 0.026(2) 0.032(2) 0.033(2) -0.0015(19) -0.0082(18) 0.0030(18)
C40A 0.0199(19) 0.032(2) 0.036(2) -0.007(2) -0.0025(18) -0.0011(18)
C41A 0.0171(19) 0.036(2) 0.040(2) -0.013(2) 0.0044(18) -0.0018(18)
C56A 0.0192(19) 0.034(2) 0.036(2) -0.010(2) 0.0106(18) -0.0087(19)
C57A 0.024(2) 0.039(2) 0.030(2) -0.0085(19) 0.0157(17) -0.0109(19)
C58A 0.029(2) 0.034(2) 0.027(2) 0.003(2) 0.010(2) -0.012(2)
C59A 0.028(2) 0.027(2) 0.033(2) 0.0047(18) 0.0061(19) -0.0095(18)
C49A 0.031(2) 0.023(2) 0.039(2) 0.0082(18) 0.001(2) -0.0043(19)
C50A 0.030(2) 0.0190(19) 0.040(2) -0.0018(19) 0.0054(19) -0.0029(18)
C51A 0.026(2) 0.0200(19) 0.033(2) -0.0047(19) 0.0090(19) -0.0070(17)
C52A 0.029(2) 0.025(2) 0.027(2) -0.0096(19) 0.0092(18) -0.0081(18)
C53A 0.028(2) 0.029(2) 0.023(2) -0.0080(19) 0.0017(19) -0.009(2)
C54A 0.021(2) 0.029(2) 0.029(2) -0.0063(19) 0.000(2) -0.0063(18)
C55A 0.019(2) 0.028(2) 0.030(2) -0.0075(19) 0.0075(18) -0.0093(18)
C60A 0.023(2) 0.024(2) 0.031(2) -0.0009(18) 0.0081(19) -0.0101(18)
C61A 0.021(2) 0.021(2) 0.020(2) -0.0026(17) 0.0068(18) -0.0029(17)
C62A 0.025(2) 0.023(2) 0.020(2) -0.002(2) 0.0085(19) -0.004(2)
C63A 0.032(2) 0.029(2) 0.022(2) -0.002(2) 0.005(2) -0.007(2)
C64A 0.038(3) 0.036(3) 0.021(2) 0.001(2) 0.006(2) -0.012(2)
C65A 0.045(3) 0.047(3) 0.019(2) -0.002(2) 0.009(2) -0.016(2)
C66A 0.051(3) 0.053(3) 0.021(3) -0.008(3) 0.011(2) -0.016(3)
C67A 0.058(4) 0.060(4) 0.022(3) -0.013(3) 0.012(3) -0.016(3)
C68A 0.058(4) 0.063(4) 0.019(3) -0.013(3) 0.011(3) -0.019(3)
C69A 0.052(4) 0.059(4) 0.019(3) -0.008(3) 0.009(3) -0.018(3)
C70A 0.048(3) 0.054(3) 0.019(3) -0.002(3) 0.006(3) -0.019(3)
C1B 0.023(2) 0.023(2) 0.020(2) -0.004(2) 0.001(2) -0.002(2)
C9B 0.023(2) 0.022(2) 0.020(3) -0.008(2) 0.003(2) 0.000(2)
C10B 0.026(3) 0.024(2) 0.018(2) -0.008(2) 0.002(2) -0.003(2)
C11B 0.023(3) 0.024(2) 0.019(2) -0.004(2) -0.002(2) -0.002(2)
C12B 0.018(2) 0.025(2) 0.020(2) -0.006(2) 0.002(2) 0.000(2)
C2B 0.021(2) 0.024(2) 0.019(2) -0.005(2) 0.0041(19) -0.002(2)
C3B 0.020(2) 0.028(2) 0.020(2) -0.004(2) 0.006(2) -0.003(2)
C4B 0.025(2) 0.030(2) 0.019(2) -0.002(2) 0.002(2) -0.006(2)
C5B 0.026(2) 0.028(2) 0.023(2) 0.001(2) -0.005(2) -0.004(2)
C6B 0.025(2) 0.024(2) 0.024(2) -0.003(2) -0.002(2) 0.000(2)
C7B 0.025(2) 0.024(2) 0.027(2) -0.007(2) -0.002(2) 0.005(2)
C8B 0.025(2) 0.025(2) 0.025(2) -0.011(2) 0.004(2) 0.003(2)
C24B 0.024(2) 0.030(2) 0.026(3) -0.013(2) 0.007(2) 0.003(2)
C25B 0.029(2) 0.032(2) 0.023(2) -0.012(2) 0.009(2) -0.003(2)
C43B 0.030(3) 0.035(3) 0.024(2) -0.012(2) 0.012(2) -0.007(2)
C44B 0.033(2) 0.033(2) 0.020(2) -0.004(2) 0.009(2) -0.011(2)
C45B 0.035(2) 0.031(2) 0.019(2) 0.000(2) 0.000(2) -0.011(2)
C27B 0.032(2) 0.030(2) 0.017(2) -0.003(2) -0.002(2) -0.009(2)
C26B 0.030(2) 0.029(2) 0.018(2) -0.009(2) 0.003(2) -0.006(2)
C28B 0.027(2) 0.026(2) 0.021(2) -0.002(2) -0.006(2) -0.004(2)
C29B 0.026(2) 0.026(2) 0.026(3) 0.001(2) -0.007(2) 0.000(2)
C47B 0.031(2) 0.025(2) 0.026(2) 0.001(2) -0.008(2) -0.002(2)
C48B 0.029(2) 0.025(2) 0.031(2) -0.004(2) -0.007(2) 0.003(2)
C31B 0.025(2) 0.026(2) 0.033(3) -0.008(2) -0.004(2) 0.006(2)
C30B 0.023(2) 0.026(2) 0.029(2) -0.004(2) -0.004(2) 0.004(2)
C13B 0.018(2) 0.027(2) 0.024(3) -0.007(2) 0.001(2) 0.001(2)
C14B 0.018(2) 0.029(2) 0.025(2) -0.009(2) 0.007(2) -0.001(2)
C15B 0.021(2) 0.029(2) 0.027(2) -0.014(2) 0.008(2) -0.002(2)
C16B 0.025(2) 0.031(2) 0.025(2) -0.013(2) 0.010(2) -0.006(2)
C17B 0.026(2) 0.033(2) 0.021(2) -0.005(2) 0.005(2) -0.009(2)
C19B 0.028(3) 0.032(2) 0.024(2) 0.004(2) -0.008(2) -0.005(2)
C18B 0.029(2) 0.034(2) 0.021(2) -0.001(2) -0.002(2) -0.009(2)
C36B 0.027(2) 0.033(2) 0.021(2) -0.004(2) -0.002(2) -0.008(2)
C37B 0.025(2) 0.033(2) 0.024(2) -0.004(2) -0.006(2) -0.004(2)
C38B 0.023(2) 0.033(2) 0.028(3) -0.003(2) -0.007(2) 0.000(2)
C20B 0.025(2) 0.031(2) 0.028(2) -0.002(2) -0.010(2) 0.000(2)
C21B 0.025(2) 0.029(2) 0.031(3) -0.007(2) -0.008(2) 0.006(2)
C22B 0.023(2) 0.032(2) 0.033(3) -0.012(2) -0.003(2) 0.007(2)
C23B 0.024(2) 0.033(2) 0.032(3) -0.015(2) 0.005(2) 0.004(2)
C42B 0.025(2) 0.036(2) 0.029(2) -0.014(2) 0.011(2) -0.003(2)
C46B 0.035(3) 0.027(2) 0.023(2) 0.004(2) -0.004(2) -0.009(2)
C32B 0.023(2) 0.028(2) 0.031(3) -0.014(2) 0.003(2) 0.003(2)
C33B 0.024(2) 0.027(2) 0.029(3) -0.014(2) 0.005(2) -0.001(2)
C50B 0.027(2) 0.023(2) 0.028(3) -0.011(2) 0.002(2) -0.001(2)
C51B 0.027(2) 0.024(2) 0.025(3) -0.009(2) 0.004(2) -0.004(2)
C52B 0.026(2) 0.027(3) 0.023(3) -0.008(2) 0.002(2) -0.007(2)
C35B 0.027(2) 0.030(2) 0.021(2) -0.011(2) 0.004(2) -0.006(2)
C34B 0.025(2) 0.030(2) 0.025(2) -0.014(2) 0.007(2) -0.005(2)
C39B 0.022(2) 0.034(2) 0.033(3) -0.009(2) -0.002(2) 0.003(2)
C40B 0.020(2) 0.035(2) 0.030(3) -0.010(2) 0.004(2) -0.001(2)
C41B 0.023(2) 0.035(3) 0.029(3) -0.011(2) 0.010(2) -0.004(2)
C56B 0.026(2) 0.032(2) 0.025(2) -0.005(2) 0.008(2) -0.009(2)
C57B 0.030(3) 0.031(3) 0.022(2) -0.002(2) 0.008(2) -0.010(2)
C58B 0.033(3) 0.028(2) 0.025(2) 0.001(2) 0.000(2) -0.009(2)
C59B 0.030(2) 0.024(2) 0.026(2) -0.002(2) 0.000(2) -0.006(2)
C49B 0.030(2) 0.023(2) 0.028(3) -0.004(2) -0.002(2) -0.001(2)
C53B 0.024(3) 0.030(2) 0.023(3) -0.006(2) -0.002(2) -0.005(2)
C54B 0.021(2) 0.031(3) 0.026(3) -0.008(2) 0.003(2) -0.005(2)
C55B 0.024(2) 0.028(3) 0.023(3) -0.007(2) 0.006(2) -0.008(2)
C60B 0.027(2) 0.024(2) 0.024(3) -0.006(2) 0.003(2) -0.006(2)
C61B 0.023(3) 0.024(3) 0.019(2) -0.003(2) 0.004(2) -0.003(2)
C62B 0.027(3) 0.026(3) 0.020(3) 0.000(3) 0.003(3) -0.004(3)
C63B 0.029(3) 0.032(3) 0.022(3) 0.002(3) 0.004(3) -0.008(3)
C64B 0.030(3) 0.038(3) 0.023(3) 0.003(3) 0.005(3) -0.010(3)
C65B 0.029(4) 0.041(4) 0.023(4) 0.006(3) 0.004(3) -0.010(3)
C70B 0.029(4) 0.041(4) 0.023(4) 0.009(4) 0.002(4) -0.008(4)
C69B 0.043(10) 0.104(16) 0.024(9) 0.023(10) -0.016(8) -0.034(11)
C68B 0.038(7) 0.068(8) 0.023(6) -0.007(6) 0.002(6) -0.011(6)
C67B 0.042(8) 0.058(9) 0.020(6) -0.012(6) 0.019(6) -0.020(7)
C66B 0.032(6) 0.041(7) 0.015(6) -0.004(6) 0.002(5) -0.015(6)
S1 0.1141(14) 0.0447(8) 0.0451(8) 0.0044(6) -0.0044(8) 0.0352(9)
C1S 0.050(4) 0.026(3) 0.032(3) -0.004(3) 0.013(3) 0.002(3)

loop_
_atom_type_symbol
_atom_type_description
_atom_type_scat_dispersion_real
_atom_type_scat_dispersion_imag
_atom_type_scat_source
C C 0.0181 0.0091 'International Tables Vol C Tables 4.2.6.8 and 6.1.1.4'
H H 0.0000 0.0000 'International Tables Vol C Tables 4.2.6.8 and 6.1.1.4'
S S 0.3331 0.5567 'International Tables Vol C Tables 4.2.6.8 and 6.1.1.4'

loop_
_geom_angle_atom_site_label_1
_geom_angle_atom_site_label_2
_geom_angle_atom_site_label_3
_geom_angle
_geom_angle_site_symmetry_1
_geom_angle_site_symmetry_3
_geom_angle_publ_flag
C72 C71 C76 120.0 . . ?
C72 C71 C61A 129.6(3) . . ?
C72 C71 C61B 106.7(5) . . ?
C76 C71 C61A 110.2(3) . . ?
C76 C71 C61B 132.8(5) . . ?
C71 C72 H72 120.0 . . ?
C71 C72 C73 120.0 . . ?
C73 C72 H72 120.0 . . ?
C72 C73 H73 120.0 . . ?
C74 C73 C72 120.0 . . ?
C74 C73 H73 120.0 . . ?
C73 C74 H74 120.0 . . ?
C75 C74 C73 120.0 . . ?
C75 C74 H74 120.0 . . ?
C74 C75 H75 120.0 . . ?
C74 C75 C76 120.0 . . ?
C76 C75 H75 120.0 . . ?
C71 C76 H76 120.0 . . ?
C75 C76 C71 120.0 . . ?
C75 C76 H76 120.0 . . ?
C9A C1A C2A 115.3(6) . . ?
C9A C1A C61A 128.4(6) . . ?
C6A C1A C9A 104.7(6) . . ?
C6A C1A C2A 113.9(6) . . ?
C6A C1A C61A 125.4(6) . . ?
C61A C1A C2A 57.3(4) . . ?
C10A C9A C1A 123.5(7) . . ?
C10A C9A C8A 119.0(8) . . ?
C8A C9A C1A 109.1(7) . . ?
C9A C10A C11A 120.6(7) . . ?
C9A C10A C26A 120.1(8) . . ?
C26A C10A C11A 107.4(7) . . ?
C12A C11A C10A 121.5(7) . . ?
C12A C11A C28A 118.9(8) . . ?
C28A C11A C10A 108.5(7) . . ?
C11A C12A C2A 123.9(7) . . ?
C11A C12A C13A 118.4(8) . . ?
C13A C12A C2A 107.7(8) . . ?
C12A C2A C1A 114.5(6) . . ?
C12A C2A C61A 125.9(6) . . ?
C3A C2A C1A 116.4(6) . . ?
C3A C2A C12A 105.2(6) . . ?
C3A C2A C61A 126.7(6) . . ?
C61A C2A C1A 57.5(5) . . ?
C4A C3A C2A 122.0(7) . . ?
C14A C3A C2A 109.1(7) . . ?
C14A C3A C4A 119.9(7) . . ?
C3A C4A C5A 121.8(5) . . ?
C3A C4A C17A 119.1(5) . . ?
C17A C4A C5A 108.0 . . ?
C19A C5A C4A 108.0 . . ?
C6A C5A C4A 120.8(5) . . ?
C6A C5A C19A 120.3(4) . . ?
C5A C19A C18A 108.0 . . ?
C5A C19A C20A 120.2(5) . . ?
C18A C19A C20A 120.7(5) . . ?
C19A C18A C36A 120.1(5) . . ?
C17A C18A C19A 108.0 . . ?
C17A C18A C36A 120.6(5) . . ?
C18A C17A C4A 108.0 . . ?
C16A C17A C4A 121.1(5) . . ?
C16A C17A C18A 119.4(5) . . ?
C5A C6A C1A 124.3(6) . . ?
C5A C6A C7A 118.7(6) . . ?
C7A C6A C1A 107.8(7) . . ?
C6A C7A C8A 109.4(7) . . ?
C21A C7A C6A 121.7(7) . . ?
C21A C7A C8A 118.6(8) . . ?
C9A C8A C7A 107.2(7) . . ?
C24A C8A C9A 121.0(8) . . ?
C24A C8A C7A 121.0(7) . . ?
C8A C24A C25A 119.9(7) . . ?
C8A C24A C23A 121.1(7) . . ?
C23A C24A C25A 106.6(7) . . ?
C10A C26A C27A 109.4(7) . . ?
C25A C26A C10A 122.0(7) . . ?
C25A C26A C27A 117.6(7) . . ?
C26A C25A C24A 117.8(7) . . ?
C26A C25A C43A 122.9(8) . . ?
C43A C25A C24A 107.5(7) . . ?
C26A C27A C28A 107.6(6) . . ?
C45A C27A C26A 121.0(7) . . ?
C45A C27A C28A 120.3(7) . . ?
C11A C28A C27A 107.1(7) . . ?
C29A C28A C11A 122.8(8) . . ?
C29A C28A C27A 118.5(7) . . ?
C28A C29A C30A 118.3(7) . . ?
C28A C29A C47A 120.8(8) . . ?
C47A C29A C30A 109.4(7) . . ?
C13A C30A C29A 117.8(8) . . ?
C13A C30A C31A 122.4(8) . . ?
C31A C30A C29A 106.0(7) . . ?
C12A C13A C14A 107.5(7) . . ?
C30A C13A C12A 123.5(7) . . ?
C30A C13A C14A 118.8(7) . . ?
C3A C14A C13A 109.1(7) . . ?
C3A C14A C15A 122.2(8) . . ?
C15A C14A C13A 118.8(6) . . ?
C14A C15A C16A 117.7(7) . . ?
C14A C15A C32A 121.3(7) . . ?
C32A C15A C16A 108.4(7) . . ?
C17A C16A C15A 119.8(7) . . ?
C17A C16A C34A 120.5(7) . . ?
C34A C16A C15A 107.9(7) . . ?
C19A C20A C38A 118.1(7) . . ?
C21A C20A C19A 119.4(6) . . ?
C21A C20A C38A 108.3(7) . . ?
C7A C21A C20A 119.4(7) . . ?
C7A C21A C22A 120.9(7) . . ?
C20A C21A C22A 108.7(7) . . ?
C21A C22A C23A 120.9(8) . . ?
C21A C22A C39A 109.4(7) . . ?
C23A C22A C39A 117.0(8) . . ?
C22A C23A C24A 117.5(7) . . ?
C42A C23A C24A 108.7(7) . . ?
C42A C23A C22A 121.3(8) . . ?
C23A C42A C43A 109.5(7) . . ?
C23A C42A C41A 120.8(8) . . ?
C41A C42A C43A 118.1(7) . . ?
C25A C43A C42A 107.8(7) . . ?
C44A C43A C25A 119.2(7) . . ?
C44A C43A C42A 120.3(7) . . ?
C43A C44A C45A 119.4(6) . . ?
C43A C44A C57A 121.2(7) . . ?
C57A C44A C45A 108.0(7) . . ?
C27A C45A C44A 119.9(7) . . ?
C27A C45A C46A 120.7(7) . . ?
C46A C45A C44A 107.2(6) . . ?
C47A C46A C45A 118.8(7) . . ?
C47A C46A C58A 119.3(8) . . ?
C58A C46A C45A 110.4(7) . . ?
C29A C47A C48A 107.1(7) . . ?
C46A C47A C29A 120.9(8) . . ?
C46A C47A C48A 119.6(7) . . ?
C31A C48A C47A 107.3(6) . . ?
C49A C48A C47A 119.2(8) . . ?
C49A C48A C31A 121.5(7) . . ?
C48A C31A C30A 110.3(7) . . ?
C32A C31A C30A 118.8(7) . . ?
C32A C31A C48A 119.8(7) . . ?
C15A C32A C33A 108.5(7) . . ?
C31A C32A C15A 119.8(7) . . ?
C31A C32A C33A 119.1(7) . . ?
C34A C33A C32A 107.5(6) . . ?
C50A C33A C32A 119.9(7) . . ?
C50A C33A C34A 121.1(7) . . ?
C16A C34A C33A 107.8(7) . . ?
C35A C34A C16A 120.3(7) . . ?
C35A C34A C33A 118.9(7) . . ?
C34A C35A C36A 120.3(7) . . ?
C34A C35A C52A 120.8(7) . . ?
C36A C35A C52A 107.2(7) . . ?
C18A C36A C35A 118.9(6) . . ?
C18A C36A C37A 120.1(6) . . ?
C37A C36A C35A 109.0(6) . . ?
C36A C37A C53A 107.6(7) . . ?
C38A C37A C36A 119.7(7) . . ?
C38A C37A C53A 119.8(8) . . ?
C20A C38A C39A 107.7(7) . . ?
C37A C38A C20A 121.3(7) . . ?
C37A C38A C39A 119.1(7) . . ?
C22A C39A C38A 105.7(7) . . ?
C40A C39A C22A 122.3(8) . . ?
C40A C39A C38A 120.3(7) . . ?
C39A C40A C41A 120.0(7) . . ?
C39A C40A C54A 120.6(8) . . ?
C41A C40A C54A 107.2(7) . . ?
C42A C41A C40A 118.6(7) . . ?
C42A C41A C56A 120.3(8) . . ?
C56A C41A C40A 109.7(7) . . ?
C41A C56A C55A 106.6(8) . . ?
C57A C56A C41A 120.3(7) . . ?
C57A C56A C55A 120.6(8) . . ?
C44A C57A C58A 109.1(7) . . ?
C56A C57A C44A 119.8(8) . . ?
C56A C57A C58A 119.4(8) . . ?
C46A C58A C57A 105.3(8) . . ?
C59A C58A C46A 121.7(8) . . ?
C59A C58A C57A 119.6(9) . . ?
C58A C59A C49A 119.1(8) . . ?
C58A C59A C60A 120.0(8) . . ?
C49A C59A C60A 109.1(8) . . ?
C48A C49A C59A 121.1(8) . . ?
C48A C49A C50A 118.9(8) . . ?
C59A C49A C50A 108.3(7) . . ?
C33A C50A C49A 120.8(8) . . ?
C33A C50A C51A 119.5(8) . . ?
C51A C50A C49A 107.1(7) . . ?
C50A C51A C60A 108.1(7) . . ?
C52A C51A C50A 120.1(7) . . ?
C52A C51A C60A 119.7(7) . . ?
C51A C52A C35A 119.6(7) . . ?
C51A C52A C53A 120.1(7) . . ?
C53A C52A C35A 107.9(7) . . ?
C52A C53A C37A 108.3(7) . . ?
C54A C53A C37A 119.8(8) . . ?
C54A C53A C52A 120.9(9) . . ?
C53A C54A C40A 120.5(8) . . ?
C53A C54A C55A 119.0(8) . . ?
C55A C54A C40A 107.9(7) . . ?
C54A C55A C56A 108.6(8) . . ?
C60A C55A C56A 118.7(9) . . ?
C60A C55A C54A 121.2(7) . . ?
C59A C60A C51A 107.3(8) . . ?
C55A C60A C59A 121.6(9) . . ?
C55A C60A C51A 119.1(7) . . ?
C71 C61A C1A 115.3(5) . . ?
C71 C61A C2A 119.9(5) . . ?
C71 C61A C62A 114.6(5) . . ?
C1A C61A C62A 116.2(6) . . ?
C2A C61A C1A 65.1(4) . . ?
C2A C61A C62A 116.8(6) . . ?
C61A C62A H62A 108.7 . . ?
C61A C62A H62B 108.7 . . ?
H62A C62A H62B 107.6 . . ?
C63A C62A C61A 114.4(6) . . ?
C63A C62A H62A 108.7 . . ?
C63A C62A H62B 108.7 . . ?
C62A C63A H63A 109.1 . . ?
C62A C63A H63B 109.1 . . ?
C62A C63A C64A 112.5(6) . . ?
H63A C63A H63B 107.8 . . ?
C64A C63A H63A 109.1 . . ?
C64A C63A H63B 109.1 . . ?
C63A C64A H64A 109.3 . . ?
C63A C64A H64B 109.3 . . ?
C63A C64A C65A 111.5(6) . . ?
H64A C64A H64B 108.0 . . ?
C65A C64A H64A 109.3 . . ?
C65A C64A H64B 109.3 . . ?
C66A C65A C64A 120.9(6) . . ?
C66A C65A C70A 120.0 . . ?
C70A C65A C64A 119.0(6) . . ?
C65A C66A H66A 120.0 . . ?
C67A C66A C65A 120.0 . . ?
C67A C66A H66A 120.0 . . ?
C66A C67A H67A 120.0 . . ?
C66A C67A C68A 120.0 . . ?
C68A C67A H67A 120.0 . . ?
C67A C68A H68A 120.0 . . ?
C67A C68A C69A 120.0 . . ?
C69A C68A H68A 120.0 . . ?
C68A C69A H69A 120.0 . . ?
C70A C69A C68A 120.0 . . ?
C70A C69A H69A 120.0 . . ?
C65A C70A H70A 120.0 . . ?
C69A C70A C65A 120.0 . . ?
C69A C70A H70A 120.0 . . ?
C9B C1B C2B 115.7(11) . . ?
C9B C1B C6B 107.7(11) . . ?
C9B C1B C61B 127.2(11) . . ?
C6B C1B C2B 112.7(11) . . ?
C6B C1B C61B 123.5(11) . . ?
C61B C1B C2B 56.9(7) . . ?
C10B C9B C1B 124.2(13) . . ?
C10B C9B C8B 119.6(13) . . ?
C8B C9B C1B 107.2(12) . . ?
C9B C10B C11B 121.0(13) . . ?
C9B C10B C26B 121.0(12) . . ?
C11B C10B C26B 106.0(11) . . ?
C12B C11B C10B 121.2(12) . . ?
C12B C11B C28B 118.5(13) . . ?
C28B C11B C10B 108.1(13) . . ?
C11B C12B C2B 122.2(11) . . ?
C11B C12B C13B 119.9(13) . . ?
C13B C12B C2B 108.9(11) . . ?
C12B C2B C1B 114.9(10) . . ?
C3B C2B C1B 117.1(10) . . ?
C3B C2B C12B 104.2(10) . . ?
C3B C2B C61B 126.8(10) . . ?
C61B C2B C1B 58.6(8) . . ?
C61B C2B C12B 126.4(10) . . ?
C4B C3B C2B 121.1(11) . . ?
C4B C3B C14B 121.5(11) . . ?
C14B C3B C2B 109.1(10) . . ?
C3B C4B C5B 122.8(11) . . ?
C3B C4B C17B 118.1(12) . . ?
C17B C4B C5B 105.6(10) . . ?
C6B C5B C4B 119.3(11) . . ?
C6B C5B C19B 122.8(11) . . ?
C19B C5B C4B 107.2(9) . . ?
C5B C6B C1B 126.1(13) . . ?
C5B C6B C7B 118.3(12) . . ?
C7B C6B C1B 105.7(10) . . ?
C8B C7B C6B 109.4(10) . . ?
C21B C7B C6B 122.1(11) . . ?
C21B C7B C8B 117.6(11) . . ?
C7B C8B C9B 108.5(11) . . ?
C24B C8B C9B 123.2(12) . . ?
C24B C8B C7B 119.4(11) . . ?
C8B C24B C25B 117.3(11) . . ?
C8B C24B C23B 124.8(12) . . ?
C23B C24B C25B 101.9(11) . . ?
C43B C25B C24B 109.7(7) . . ?
C43B C25B C26B 120.0 . . ?
C26B C25B C24B 119.0(7) . . ?
C25B C43B C42B 107.8(6) . . ?
C44B C43B C25B 120.0 . . ?
C44B C43B C42B 120.1(6) . . ?
C43B C44B C57B 116.7(8) . . ?
C45B C44B C43B 120.0 . . ?
C45B C44B C57B 112.0(8) . . ?
C44B C45B C27B 120.0 . . ?
C44B C45B C46B 109.3(7) . . ?
C27B C45B C46B 119.0(7) . . ?
C45B C27B C26B 120.0 . . ?
C45B C27B C28B 118.3(6) . . ?
C26B C27B C28B 109.8(6) . . ?
C25B C26B C10B 119.7(7) . . ?
C27B C26B C10B 109.0(7) . . ?
C27B C26B C25B 120.0 . . ?
C11B C28B C27B 107.1(10) . . ?
C29B C28B C11B 121.0(11) . . ?
C29B C28B C27B 120.4(9) . . ?
C28B C29B C47B 121.3(8) . . ?
C28B C29B C30B 119.5(8) . . ?
C47B C29B C30B 108.0 . . ?
C29B C47B C48B 108.0 . . ?
C46B C47B C29B 121.2(8) . . ?
C46B C47B C48B 120.0(8) . . ?
C47B C48B C49B 118.9(7) . . ?
C31B C48B C47B 108.0 . . ?
C31B C48B C49B 120.9(7) . . ?
C48B C31B C30B 108.0 . . ?
C48B C31B C32B 120.2(7) . . ?
C30B C31B C32B 119.8(7) . . ?
C31B C30B C29B 108.0 . . ?
C13B C30B C29B 119.8(8) . . ?
C13B C30B C31B 119.9(8) . . ?
C12B C13B C14B 107.7(10) . . ?
C30B C13B C12B 121.2(12) . . ?
C30B C13B C14B 121.3(11) . . ?
C3B C14B C13B 109.0(10) . . ?
C15B C14B C3B 121.8(10) . . ?
C15B C14B C13B 118.3(11) . . ?
C14B C15B C16B 117.2(11) . . ?
C32B C15B C14B 120.8(10) . . ?
C32B C15B C16B 110.3(11) . . ?
C15B C16B C34B 104.4(10) . . ?
C17B C16B C15B 120.9(10) . . ?
C17B C16B C34B 123.0(10) . . ?
C16B C17B C4B 120.4(11) . . ?
C16B C17B C18B 118.0(9) . . ?
C18B C17B C4B 108.9(10) . . ?
C18B C19B C5B 110.1(7) . . ?
C18B C19B C20B 120.0 . . ?
C20B C19B C5B 119.3(7) . . ?
C19B C18B C17B 108.2(6) . . ?
C36B C18B C17B 121.5(7) . . ?
C36B C18B C19B 120.0 . . ?
C18B C36B C35B 119.3(6) . . ?
C37B C36B C18B 120.0 . . ?
C37B C36B C35B 109.1(6) . . ?
C36B C37B C38B 120.0 . . ?
C36B C37B C53B 109.2(8) . . ?
C38B C37B C53B 118.6(8) . . ?
C37B C38B C39B 118.3(7) . . ?
C20B C38B C37B 120.0 . . ?
C20B C38B C39B 108.9(7) . . ?
C19B C20B C21B 119.4(7) . . ?
C38B C20B C19B 120.0 . . ?
C38B C20B C21B 108.7(7) . . ?
C7B C21B C20B 118.0(10) . . ?
C7B C21B C22B 123.3(12) . . ?
C22B C21B C20B 106.6(11) . . ?
C21B C22B C23B 119.3(12) . . ?
C21B C22B C39B 110.5(11) . . ?
C39B C22B C23B 116.9(12) . . ?
C24B C23B C22B 115.1(12) . . ?
C42B C23B C24B 113.8(12) . . ?
C42B C23B C22B 119.8(12) . . ?
C23B C42B C43B 106.8(10) . . ?
C23B C42B C41B 122.0(12) . . ?
C41B C42B C43B 119.1(11) . . ?
C47B C46B C45B 119.7(10) . . ?
C47B C46B C58B 123.2(12) . . ?
C58B C46B C45B 104.2(10) . . ?
C31B C32B C33B 118.1(9) . . ?
C15B C32B C31B 119.9(10) . . ?
C15B C32B C33B 107.9(10) . . ?
C50B C33B C32B 121.7(7) . . ?
C50B C33B C34B 120.0 . . ?
C34B C33B C32B 107.0(7) . . ?
C33B C50B C49B 119.9(7) . . ?
C51B C50B C33B 120.0 . . ?
C51B C50B C49B 108.4(7) . . ?
C50B C51B C60B 108.7(7) . . ?
C52B C51B C50B 120.0 . . ?
C52B C51B C60B 119.8(7) . . ?
C51B C52B C35B 120.0 . . ?
C51B C52B C53B 118.9(8) . . ?
C35B C52B C53B 109.4(8) . . ?
C52B C35B C36B 107.2(6) . . ?
C34B C35B C36B 120.5(6) . . ?
C34B C35B C52B 120.0 . . ?
C33B C34B C16B 110.3(7) . . ?
C35B C34B C16B 117.8(7) . . ?
C35B C34B C33B 120.0 . . ?
C22B C39B C38B 105.3(10) . . ?
C40B C39B C38B 121.6(11) . . ?
C40B C39B C22B 122.0(12) . . ?
C39B C40B C41B 120.9(12) . . ?
C39B C40B C54B 120.3(12) . . ?
C41B C40B C54B 106.3(12) . . ?
C42B C41B C40B 118.4(13) . . ?
C42B C41B C56B 120.8(12) . . ?
C40B C41B C56B 109.9(11) . . ?
C41B C56B C55B 107.0(12) . . ?
C57B C56B C41B 117.2(12) . . ?
C57B C56B C55B 122.1(14) . . ?
C44B C57B C58B 104.9(12) . . ?
C56B C57B C44B 126.0(14) . . ?
C56B C57B C58B 117.1(15) . . ?
C46B C58B C57B 109.6(11) . . ?
C59B C58B C46B 117.2(12) . . ?
C59B C58B C57B 120.9(12) . . ?
C58B C59B C49B 120.1(12) . . ?
C58B C59B C60B 118.9(13) . . ?
C49B C59B C60B 107.9(11) . . ?
C48B C49B C50B 119.3(9) . . ?
C59B C49B C48B 120.6(11) . . ?
C59B C49B C50B 108.1(10) . . ?
C37B C53B C52B 105.2(11) . . ?
C54B C53B C37B 123.0(14) . . ?
C54B C53B C52B 119.3(13) . . ?
C53B C54B C40B 118.1(14) . . ?
C53B C54B C55B 121.9(13) . . ?
C55B C54B C40B 108.2(13) . . ?
C56B C55B C54B 108.5(14) . . ?
C60B C55B C56B 121.0(14) . . ?
C60B C55B C54B 118.9(12) . . ?
C59B C60B C51B 106.9(11) . . ?
C55B C60B C51B 121.3(11) . . ?
C55B C60B C59B 119.8(13) . . ?
C1B C61B C71 121.7(9) . . ?
C1B C61B C62B 117.3(10) . . ?
C2B C61B C71 112.7(9) . . ?
C2B C61B C1B 64.5(7) . . ?
C2B C61B C62B 117.0(9) . . ?
C62B C61B C71 114.2(8) . . ?
C61B C62B H62C 108.9 . . ?
C61B C62B H62D 108.9 . . ?
C61B C62B C63B 113.2(10) . . ?
H62C C62B H62D 107.8 . . ?
C63B C62B H62C 108.9 . . ?
C63B C62B H62D 108.9 . . ?
C62B C63B H63C 109.4 . . ?
C62B C63B H63D 109.4 . . ?
C62B C63B C64B 111.3(10) . . ?
H63C C63B H63D 108.0 . . ?
C64B C63B H63C 109.4 . . ?
C64B C63B H63D 109.4 . . ?
C63B C64B H64C 109.2 . . ?
C63B C64B H64D 109.2 . . ?
H64C C64B H64D 107.9 . . ?
C65B C64B C63B 111.9(9) . . ?
C65B C64B H64C 109.2 . . ?
C65B C64B H64D 109.2 . . ?
C70B C65B C64B 119.4(9) . . ?
C70B C65B C66B 120.0 . . ?
C66B C65B C64B 120.5(9) . . ?
C65B C70B H70B 120.0 . . ?
C69B C70B C65B 120.0 . . ?
C69B C70B H70B 120.0 . . ?
C70B C69B H69B 120.0 . . ?
C68B C69B C70B 120.0 . . ?
C68B C69B H69B 120.0 . . ?
C69B C68B H68B 120.0 . . ?
C69B C68B C67B 120.0 . . ?
C67B C68B H68B 120.0 . . ?
C68B C67B H67B 120.0 . . ?
C68B C67B C66B 120.0 . . ?
C66B C67B H67B 120.0 . . ?
C65B C66B H66B 120.0 . . ?
C67B C66B C65B 120.0 . . ?
C67B C66B H66B 120.0 . . ?
S1 C1S S1 180.0 . 2_756 ?

loop_
_geom_bond_atom_site_label_1
_geom_bond_atom_site_label_2
_geom_bond_distance
_geom_bond_site_symmetry_2
_geom_bond_publ_flag
C71 C72 1.3900 . ?
C71 C76 1.3900 . ?
C71 C61A 1.480(7) . ?
C71 C61B 1.618(11) . ?
C72 H72 0.9300 . ?
C72 C73 1.3900 . ?
C73 H73 0.9300 . ?
C73 C74 1.3900 . ?
C74 H74 0.9300 . ?
C74 C75 1.3900 . ?
C75 H75 0.9300 . ?
C75 C76 1.3900 . ?
C76 H76 0.9300 . ?
C1A C9A 1.485(10) . ?
C1A C2A 1.630(10) . ?
C1A C6A 1.482(10) . ?
C1A C61A 1.515(10) . ?
C9A C10A 1.386(11) . ?
C9A C8A 1.434(11) . ?
C10A C11A 1.462(12) . ?
C10A C26A 1.435(11) . ?
C11A C12A 1.368(11) . ?
C11A C28A 1.458(10) . ?
C12A C2A 1.495(11) . ?
C12A C13A 1.449(10) . ?
C2A C3A 1.482(10) . ?
C2A C61A 1.512(9) . ?
C3A C4A 1.418(8) . ?
C3A C14A 1.404(11) . ?
C4A C5A 1.4200 . ?
C4A C17A 1.4200 . ?
C5A C19A 1.4200 . ?
C5A C6A 1.408(8) . ?
C19A C18A 1.4200 . ?
C19A C20A 1.439(9) . ?
C18A C17A 1.4200 . ?
C18A C36A 1.427(8) . ?
C17A C16A 1.409(9) . ?
C6A C7A 1.435(11) . ?
C7A C8A 1.449(11) . ?
C7A C21A 1.404(11) . ?
C8A C24A 1.377(11) . ?
C24A C25A 1.479(11) . ?
C24A C23A 1.461(11) . ?
C26A C25A 1.364(11) . ?
C26A C27A 1.447(11) . ?
C25A C43A 1.437(12) . ?
C27A C28A 1.467(11) . ?
C27A C45A 1.367(10) . ?
C28A C29A 1.371(12) . ?
C29A C30A 1.471(12) . ?
C29A C47A 1.440(11) . ?
C30A C13A 1.375(11) . ?
C30A C31A 1.441(12) . ?
C13A C14A 1.470(11) . ?
C14A C15A 1.412(11) . ?
C15A C16A 1.452(12) . ?
C15A C32A 1.422(11) . ?
C16A C34A 1.448(11) . ?
C20A C21A 1.417(12) . ?
C20A C38A 1.452(11) . ?
C21A C22A 1.424(12) . ?
C22A C23A 1.424(12) . ?
C22A C39A 1.451(11) . ?
C23A C42A 1.399(12) . ?
C42A C43A 1.452(12) . ?
C42A C41A 1.419(11) . ?
C43A C44A 1.366(12) . ?
C44A C45A 1.463(11) . ?
C44A C57A 1.439(10) . ?
C45A C46A 1.448(12) . ?
C46A C47A 1.372(13) . ?
C46A C58A 1.448(14) . ?
C47A C48A 1.478(13) . ?
C48A C31A 1.437(11) . ?
C48A C49A 1.377(12) . ?
C31A C32A 1.412(12) . ?
C32A C33A 1.458(10) . ?
C33A C34A 1.452(11) . ?
C33A C50A 1.383(10) . ?
C34A C35A 1.368(12) . ?
C35A C36A 1.460(11) . ?
C35A C52A 1.471(10) . ?
C36A C37A 1.437(12) . ?
C37A C38A 1.402(11) . ?
C37A C53A 1.471(12) . ?
C38A C39A 1.474(11) . ?
C39A C40A 1.366(12) . ?
C40A C41A 1.447(12) . ?
C40A C54A 1.456(12) . ?
C41A C56A 1.435(13) . ?
C56A C57A 1.372(12) . ?
C56A C55A 1.467(11) . ?
C57A C58A 1.490(13) . ?
C58A C59A 1.370(15) . ?
C59A C49A 1.431(11) . ?
C59A C60A 1.443(11) . ?
C49A C50A 1.465(12) . ?
C50A C51A 1.454(11) . ?
C51A C52A 1.373(11) . ?
C51A C60A 1.467(12) . ?
C52A C53A 1.445(13) . ?
C53A C54A 1.376(12) . ?
C54A C55A 1.442(12) . ?
C55A C60A 1.380(12) . ?
C61A C62A 1.524(9) . ?
C62A H62A 0.9700 . ?
C62A H62B 0.9700 . ?
C62A C63A 1.506(10) . ?
C63A H63A 0.9700 . ?
C63A H63B 0.9700 . ?
C63A C64A 1.523(10) . ?
C64A H64A 0.9700 . ?
C64A H64B 0.9700 . ?
C64A C65A 1.526(9) . ?
C65A C66A 1.3900 . ?
C65A C70A 1.3900 . ?
C66A H66A 0.9300 . ?
C66A C67A 1.3900 . ?
C67A H67A 0.9300 . ?
C67A C68A 1.3900 . ?
C68A H68A 0.9300 . ?
C68A C69A 1.3900 . ?
C69A H69A 0.9300 . ?
C69A C70A 1.3900 . ?
C70A H70A 0.9300 . ?
C1B C9B 1.465(17) . ?
C1B C2B 1.611(17) . ?
C1B C6B 1.500(17) . ?
C1B C61B 1.524(16) . ?
C9B C10B 1.357(19) . ?
C9B C8B 1.455(18) . ?
C10B C11B 1.477(19) . ?
C10B C26B 1.497(15) . ?
C11B C12B 1.370(18) . ?
C11B C28B 1.459(17) . ?
C12B C2B 1.518(17) . ?
C12B C13B 1.431(18) . ?
C2B C3B 1.495(16) . ?
C2B C61B 1.496(16) . ?
C3B C4B 1.355(17) . ?
C3B C14B 1.420(17) . ?
C4B C5B 1.480(17) . ?
C4B C17B 1.474(17) . ?
C5B C6B 1.341(17) . ?
C5B C19B 1.467(12) . ?
C6B C7B 1.454(19) . ?
C7B C8B 1.450(17) . ?
C7B C21B 1.405(18) . ?
C8B C24B 1.37(2) . ?
C24B C25B 1.542(15) . ?
C24B C23B 1.44(2) . ?
C25B C43B 1.3900 . ?
C25B C26B 1.3900 . ?
C43B C44B 1.3900 . ?
C43B C42B 1.491(14) . ?
C44B C45B 1.3900 . ?
C44B C57B 1.44(2) . ?
C45B C27B 1.3900 . ?
C45B C46B 1.525(16) . ?
C27B C26B 1.3900 . ?
C27B C28B 1.471(14) . ?
C28B C29B 1.376(14) . ?
C29B C47B 1.4200 . ?
C29B C30B 1.4200 . ?
C47B C48B 1.4200 . ?
C47B C46B 1.334(17) . ?
C48B C31B 1.4200 . ?
C48B C49B 1.433(14) . ?
C31B C30B 1.4200 . ?
C31B C32B 1.455(14) . ?
C30B C13B 1.371(14) . ?
C13B C14B 1.481(17) . ?
C14B C15B 1.405(17) . ?
C15B C16B 1.439(17) . ?
C15B C32B 1.402(18) . ?
C16B C17B 1.386(17) . ?
C16B C34B 1.478(13) . ?
C17B C18B 1.459(13) . ?
C19B C18B 1.3900 . ?
C19B C20B 1.3900 . ?
C18B C36B 1.3900 . ?
C36B C37B 1.3900 . ?
C36B C35B 1.489(10) . ?
C37B C38B 1.3900 . ?
C37B C53B 1.466(18) . ?
C38B C20B 1.3900 . ?
C38B C39B 1.493(14) . ?
C20B C21B 1.484(14) . ?
C21B C22B 1.416(19) . ?
C22B C23B 1.469(19) . ?
C22B C39B 1.443(19) . ?
C23B C42B 1.387(19) . ?
C42B C41B 1.409(17) . ?
C46B C58B 1.464(17) . ?
C32B C33B 1.465(13) . ?
C33B C50B 1.3900 . ?
C33B C34B 1.3900 . ?
C50B C51B 1.3900 . ?
C50B C49B 1.467(14) . ?
C51B C52B 1.3900 . ?
C51B C60B 1.463(16) . ?
C52B C35B 1.3900 . ?
C52B C53B 1.499(16) . ?
C35B C34B 1.3900 . ?
C39B C40B 1.362(19) . ?
C40B C41B 1.441(19) . ?
C40B C54B 1.465(18) . ?
C41B C56B 1.442(19) . ?
C56B C57B 1.36(2) . ?
C56B C55B 1.444(17) . ?
C57B C58B 1.52(2) . ?
C58B C59B 1.401(17) . ?
C59B C49B 1.415(19) . ?
C59B C60B 1.456(18) . ?
C53B C54B 1.38(2) . ?
C54B C55B 1.44(2) . ?
C55B C60B 1.388(19) . ?
C61B C62B 1.526(16) . ?
C62B H62C 0.9700 . ?
C62B H62D 0.9700 . ?
C62B C63B 1.533(16) . ?
C63B H63C 0.9700 . ?
C63B H63D 0.9700 . ?
C63B C64B 1.552(16) . ?
C64B H64C 0.9700 . ?
C64B H64D 0.9700 . ?
C64B C65B 1.511(14) . ?
C65B C70B 1.3900 . ?
C65B C66B 1.3900 . ?
C70B H70B 0.9300 . ?
C70B C69B 1.3900 . ?
C69B H69B 0.9300 . ?
C69B C68B 1.3900 . ?
C68B H68B 0.9300 . ?
C68B C67B 1.3900 . ?
C67B H67B 0.9300 . ?
C67B C66B 1.3900 . ?
C66B H66B 0.9300 . ?
S1 C1S 1.5258(14) . ?
